data_7230412
loop_
_publ_author_name
'Vieira, Bruno J. C.'
'da Gama, Vasco'
'Santos, Isabel C.'
'Pereira, Laura C. J.'
'Bandeira, Nuno A. G.'
'Waerenborgh, Jo\~ao C.'

_publ_section_title
;
 Magnetic and structural correlations in [Fe(nsal2trien)] salts: the role
 of cation--anion interactions in the spin crossover phenomenon
;
_journal_issue 17
_journal_name_full CrystEngComm
_journal_page_first 2465
_journal_paper_doi 10.1039/C8CE00275D
_journal_volume 20
_journal_year 2018
_chemical_formula_sum 'C52 H48 B Fe N4 O2'
_chemical_formula_weight 827.60
_space_group_IT_number 14
_space_group_name_Hall '-P 2yn'
_space_group_name_H-M_alt 'P 1 21/n 1'
_symmetry_cell_setting monoclinic
_symmetry_space_group_name_Hall '-P 2yn'
_symmetry_space_group_name_H-M 'P 1 21/n 1'
_atom_sites_solution_hydrogens geom
_atom_sites_solution_primary direct
_atom_sites_solution_secondary difmap
_audit_creation_method SHELXL-97
_audit_update_record
;
2017-08-22 deposited with the CCDC.
2018-04-05 downloaded from the CCDC.
;
_cell_angle_alpha 90.00
_cell_angle_beta 110.277(9)
_cell_angle_gamma 90.00
_cell_formula_units_Z 4
_cell_length_a 14.960(2)
_cell_length_b 17.100(3)
_cell_length_c 17.112(3)
_cell_measurement_reflns_used 5505
_cell_measurement_temperature 150(2)
_cell_measurement_theta_max 24.02
_cell_measurement_theta_min 2.23
_cell_volume 4106.2(12)
_computing_cell_refinement 'Bruker SAINT'
_computing_data_collection 'Bruker APEX2'
_computing_data_reduction 'Bruker SAINT'
_computing_molecular_graphics 'Mercury (Macrae et al, 2008)'
_computing_publication_material 'Mercury (Macrae et al, 2008)'
_computing_structure_refinement 'SHELXL-97 (Sheldrick, 2008)'
_computing_structure_solution 'SIR97 (Altomare et al, 1999)'
_diffrn_ambient_temperature 150(2)
_diffrn_measured_fraction_theta_full 0.999
_diffrn_measured_fraction_theta_max 0.999
_diffrn_measurement_device_type 'Bruker-AXS APEX- CCD area-detector'
_diffrn_measurement_method '\f and \w'
_diffrn_radiation_monochromator graphite
_diffrn_radiation_source 'fine-focus sealed tube'
_diffrn_radiation_type MoK\a
_diffrn_radiation_wavelength 0.71073
_diffrn_reflns_av_R_equivalents 0.0629
_diffrn_reflns_av_sigmaI/netI 0.0629
_diffrn_reflns_limit_h_max 18
_diffrn_reflns_limit_h_min -18
_diffrn_reflns_limit_k_max 21
_diffrn_reflns_limit_k_min -21
_diffrn_reflns_limit_l_max 21
_diffrn_reflns_limit_l_min -20
_diffrn_reflns_number 34004
_diffrn_reflns_theta_full 26.37
_diffrn_reflns_theta_max 26.37
_diffrn_reflns_theta_min 2.53
_exptl_absorpt_coefficient_mu 0.416
_exptl_absorpt_correction_T_max 0.9755
_exptl_absorpt_correction_T_min 0.9215
_exptl_absorpt_correction_type multi-scan
_exptl_absorpt_process_details 'SADABS; Sheldrick, 2004'
_exptl_crystal_colour black
_exptl_crystal_density_diffrn 1.339
_exptl_crystal_density_method 'not measured'
_exptl_crystal_description prism
_exptl_crystal_F_000 1740
_exptl_crystal_size_max 0.20
_exptl_crystal_size_mid 0.10
_exptl_crystal_size_min 0.06
_refine_diff_density_max 0.363
_refine_diff_density_min -0.361
_refine_diff_density_rms 0.057
_refine_ls_extinction_method none
_refine_ls_goodness_of_fit_ref 1.025
_refine_ls_hydrogen_treatment mixed
_refine_ls_matrix_type full
_refine_ls_number_parameters 549
_refine_ls_number_reflns 8393
_refine_ls_number_restraints 0
_refine_ls_restrained_S_all 1.025
_refine_ls_R_factor_all 0.0767
_refine_ls_R_factor_gt 0.0430
_refine_ls_shift/su_max 0.001
_refine_ls_shift/su_mean 0.000
_refine_ls_structure_factor_coef Fsqd
_refine_ls_weighting_details 'calc w=1/[\s^2^(Fo^2^)+(0.0416P)^2^+0.0694P] where P=(Fo^2^+2Fc^2^)/3'
_refine_ls_weighting_scheme calc
_refine_ls_wR_factor_gt 0.0892
_refine_ls_wR_factor_ref 0.0965
_reflns_number_gt 5869
_reflns_number_total 8393
_reflns_threshold_expression >2sigma(I)
_cod_data_source_file c8ce00275d2.cif
_cod_data_source_block f-bph4
_cod_depositor_comments 'Adding full bibliography for 7230412--7230415.cif.'
_cod_original_cell_volume 4106.3(11)
_cod_original_sg_symbol_H-M 'P 21/n'
_cod_database_code 7230412

loop_
_symmetry_equiv_pos_as_xyz
'x, y, z'
'-x+1/2, y+1/2, -z+1/2'
'-x, -y, -z'
'x-1/2, -y-1/2, z-1/2'

loop_
_atom_site_label
_atom_site_type_symbol
_atom_site_fract_x
_atom_site_fract_y
_atom_site_fract_z
_atom_site_U_iso_or_equiv
_atom_site_adp_type
_atom_site_occupancy
_atom_site_symmetry_multiplicity
_atom_site_calc_flag
_atom_site_refinement_flags
Fe1 Fe 0.65383(2) 0.360704(17) 0.824398(19) 0.01864(9) Uani 1 1 d .
O1 O 0.71993(9) 0.35304(8) 0.74950(9) 0.0235(3) Uani 1 1 d .
O2 O 0.64755(9) 0.47057(8) 0.82279(9) 0.0229(3) Uani 1 1 d .
N1 N 0.53233(11) 0.35804(10) 0.73488(11) 0.0194(4) Uani 1 1 d .
N2 N 0.57602(12) 0.35770(11) 0.89811(12) 0.0225(4) Uani 1 1 d .
N3 N 0.66059(12) 0.24455(11) 0.83970(12) 0.0237(4) Uani 1 1 d .
N4 N 0.77264(11) 0.36017(10) 0.91689(10) 0.0195(4) Uani 1 1 d .
C1 C 0.68739(14) 0.37143(12) 0.67003(13) 0.0208(5) Uani 1 1 d .
C2 C 0.75700(15) 0.38344(12) 0.63149(14) 0.0246(5) Uani 1 1 d .
H2 H 0.8225 0.3776 0.6640 0.030 Uiso 1 1 calc R
C3 C 0.73246(15) 0.40293(12) 0.55015(14) 0.0247(5) Uani 1 1 d .
H3 H 0.7809 0.4118 0.5271 0.030 Uiso 1 1 calc R
C4 C 0.63509(15) 0.41033(12) 0.49849(14) 0.0229(5) Uani 1 1 d .
C5 C 0.61067(16) 0.42925(13) 0.41292(14) 0.0289(5) Uani 1 1 d .
H5 H 0.6599 0.4374 0.3906 0.035 Uiso 1 1 calc R
C6 C 0.51752(17) 0.43600(13) 0.36198(15) 0.0312(6) Uani 1 1 d .
H6 H 0.5019 0.4492 0.3049 0.037 Uiso 1 1 calc R
C7 C 0.44561(16) 0.42311(13) 0.39537(14) 0.0291(6) Uani 1 1 d .
H7 H 0.3808 0.4272 0.3603 0.035 Uiso 1 1 calc R
C8 C 0.46713(15) 0.40468(12) 0.47806(13) 0.0241(5) Uani 1 1 d .
H8 H 0.4168 0.3967 0.4990 0.029 Uiso 1 1 calc R
C9 C 0.56306(14) 0.39733(12) 0.53297(13) 0.0202(5) Uani 1 1 d .
C10 C 0.58975(14) 0.37880(11) 0.62097(13) 0.0193(5) Uani 1 1 d .
C11 C 0.51819(14) 0.36769(12) 0.65719(13) 0.0215(5) Uani 1 1 d .
H11 H 0.4539 0.3674 0.6203 0.026 Uiso 1 1 calc R
C12 C 0.45026(14) 0.34526(13) 0.76249(14) 0.0253(5) Uani 1 1 d .
H12A H 0.4371 0.2886 0.7640 0.030 Uiso 1 1 calc R
H12B H 0.3927 0.3710 0.7238 0.030 Uiso 1 1 calc R
C13 C 0.47622(15) 0.38005(13) 0.84843(14) 0.0271(5) Uani 1 1 d .
H13A H 0.4705 0.4377 0.8445 0.032 Uiso 1 1 calc R
H13B H 0.4323 0.3604 0.8759 0.032 Uiso 1 1 calc R
C14 C 0.58948(15) 0.28171(13) 0.94359(14) 0.0290(6) Uani 1 1 d .
H14A H 0.5340 0.2712 0.9610 0.035 Uiso 1 1 calc R
H14B H 0.6473 0.2841 0.9942 0.035 Uiso 1 1 calc R
C15 C 0.59949(15) 0.21724(13) 0.88726(14) 0.0292(6) Uani 1 1 d .
H15A H 0.6287 0.1707 0.9209 0.035 Uiso 1 1 calc R
H15B H 0.5358 0.2022 0.8480 0.035 Uiso 1 1 calc R
C16 C 0.76300(14) 0.22411(13) 0.87745(15) 0.0279(6) Uani 1 1 d .
H16A H 0.7936 0.2265 0.8346 0.034 Uiso 1 1 calc R
H16B H 0.7698 0.1702 0.8999 0.034 Uiso 1 1 calc R
C17 C 0.81071(14) 0.28145(12) 0.94684(14) 0.0250(5) Uani 1 1 d .
H17A H 0.7965 0.2676 0.9975 0.030 Uiso 1 1 calc R
H17B H 0.8807 0.2804 0.9606 0.030 Uiso 1 1 calc R
C18 C 0.82051(14) 0.42058(12) 0.95515(13) 0.0205(5) Uani 1 1 d .
H18 H 0.8789 0.4108 0.9991 0.025 Uiso 1 1 calc R
C19 C 0.79336(13) 0.50057(12) 0.93722(13) 0.0194(5) Uani 1 1 d .
C20 C 0.85184(14) 0.56211(12) 0.98929(13) 0.0210(5) Uani 1 1 d .
C21 C 0.93729(15) 0.54766(13) 1.05694(14) 0.0259(5) Uani 1 1 d .
H21 H 0.9592 0.4954 1.0694 0.031 Uiso 1 1 calc R
C22 C 0.98919(16) 0.60816(14) 1.10505(15) 0.0310(6) Uani 1 1 d .
H22 H 1.0463 0.5969 1.1499 0.037 Uiso 1 1 calc R
C23 C 0.95897(17) 0.68554(14) 1.08874(16) 0.0346(6) Uani 1 1 d .
H23 H 0.9949 0.7267 1.1225 0.042 Uiso 1 1 calc R
C24 C 0.87694(16) 0.70152(13) 1.02358(16) 0.0318(6) Uani 1 1 d .
H24 H 0.8563 0.7542 1.0122 0.038 Uiso 1 1 calc R
C25 C 0.82262(14) 0.64088(13) 0.97311(14) 0.0238(5) Uani 1 1 d .
C26 C 0.73834(15) 0.65841(13) 0.90483(15) 0.0273(5) Uani 1 1 d .
H26 H 0.7195 0.7114 0.8930 0.033 Uiso 1 1 calc R
C27 C 0.68430(14) 0.60123(12) 0.85629(14) 0.0241(5) Uani 1 1 d .
H27 H 0.6288 0.6152 0.8110 0.029 Uiso 1 1 calc R
C28 C 0.70861(13) 0.52052(12) 0.87144(13) 0.0200(5) Uani 1 1 d .
B1 B 0.34701(16) 0.05608(14) 0.78584(15) 0.0183(5) Uani 1 1 d .
C30 C 0.43399(13) 0.07369(12) 0.75056(13) 0.0180(5) Uani 1 1 d .
C31 C 0.42774(14) 0.13157(12) 0.69066(13) 0.0203(5) Uani 1 1 d .
H31 H 0.3695 0.1594 0.6678 0.024 Uiso 1 1 calc R
C32 C 0.50218(15) 0.15017(13) 0.66315(13) 0.0255(5) Uani 1 1 d .
H32 H 0.4943 0.1899 0.6224 0.031 Uiso 1 1 calc R
C33 C 0.58799(15) 0.11073(14) 0.69518(14) 0.0284(5) Uani 1 1 d .
H33 H 0.6390 0.1223 0.6760 0.034 Uiso 1 1 calc R
C34 C 0.59840(14) 0.05390(13) 0.75584(15) 0.0268(5) Uani 1 1 d .
H34 H 0.6573 0.0270 0.7790 0.032 Uiso 1 1 calc R
C35 C 0.52345(14) 0.03636(12) 0.78267(14) 0.0231(5) Uani 1 1 d .
H35 H 0.5326 -0.0024 0.8245 0.028 Uiso 1 1 calc R
C40 C 0.36564(13) 0.11463(12) 0.86608(13) 0.0176(5) Uani 1 1 d .
C41 C 0.32596(14) 0.18965(12) 0.86240(14) 0.0222(5) Uani 1 1 d .
H41 H 0.2855 0.2089 0.8100 0.027 Uiso 1 1 calc R
C42 C 0.34352(14) 0.23688(13) 0.93235(14) 0.0260(5) Uani 1 1 d .
H42 H 0.3129 0.2863 0.9272 0.031 Uiso 1 1 calc R
C43 C 0.40514(14) 0.21259(13) 1.00939(14) 0.0262(5) Uani 1 1 d .
H43 H 0.4165 0.2444 1.0574 0.031 Uiso 1 1 calc R
C44 C 0.44984(14) 0.14071(13) 1.01473(13) 0.0230(5) Uani 1 1 d .
H44 H 0.4945 0.1238 1.0664 0.028 Uiso 1 1 calc R
C45 C 0.42952(13) 0.09350(12) 0.94473(13) 0.0195(5) Uani 1 1 d .
H45 H 0.4606 0.0443 0.9504 0.023 Uiso 1 1 calc R
C50 C 0.34344(13) -0.03657(12) 0.81221(13) 0.0185(5) Uani 1 1 d .
C51 C 0.30639(13) -0.05975(12) 0.87378(13) 0.0214(5) Uani 1 1 d .
H51 H 0.2904 -0.0206 0.9061 0.026 Uiso 1 1 calc R
C52 C 0.29220(14) -0.13795(13) 0.88922(13) 0.0243(5) Uani 1 1 d .
H52 H 0.2663 -0.1509 0.9310 0.029 Uiso 1 1 calc R
C53 C 0.31539(14) -0.19691(13) 0.84440(14) 0.0268(5) Uani 1 1 d .
H53 H 0.3058 -0.2502 0.8550 0.032 Uiso 1 1 calc R
C54 C 0.35306(15) -0.17658(13) 0.78347(14) 0.0270(5) Uani 1 1 d .
H54 H 0.3700 -0.2162 0.7523 0.032 Uiso 1 1 calc R
C55 C 0.36601(14) -0.09829(12) 0.76806(13) 0.0229(5) Uani 1 1 d .
H55 H 0.3913 -0.0860 0.7257 0.027 Uiso 1 1 calc R
C60 C 0.24347(13) 0.06729(12) 0.71003(13) 0.0184(5) Uani 1 1 d .
C61 C 0.16198(13) 0.10140(12) 0.71874(13) 0.0205(5) Uani 1 1 d .
H61 H 0.1663 0.1234 0.7709 0.025 Uiso 1 1 calc R
C62 C 0.07527(14) 0.10397(13) 0.65326(14) 0.0248(5) Uani 1 1 d .
H62 H 0.0223 0.1292 0.6609 0.030 Uiso 1 1 calc R
C63 C 0.06511(14) 0.07043(13) 0.57751(14) 0.0267(5) Uani 1 1 d .
H63 H 0.0058 0.0727 0.5329 0.032 Uiso 1 1 calc R
C64 C 0.14291(14) 0.03322(13) 0.56731(14) 0.0257(5) Uani 1 1 d .
H64 H 0.1364 0.0077 0.5163 0.031 Uiso 1 1 calc R
C65 C 0.23015(14) 0.03347(13) 0.63203(13) 0.0223(5) Uani 1 1 d .
H65 H 0.2832 0.0097 0.6231 0.027 Uiso 1 1 calc R
H2A H 0.5993(16) 0.3931(14) 0.9363(15) 0.038(7) Uiso 1 1 d .
H3A H 0.6407(14) 0.2234(13) 0.7927(14) 0.023(6) Uiso 1 1 d .

loop_
_atom_site_aniso_label
_atom_site_aniso_U_11
_atom_site_aniso_U_22
_atom_site_aniso_U_33
_atom_site_aniso_U_23
_atom_site_aniso_U_13
_atom_site_aniso_U_12
Fe1 0.01974(15) 0.01611(16) 0.01995(17) -0.00017(14) 0.00674(12) -0.00127(12)
O1 0.0207(7) 0.0277(9) 0.0229(8) 0.0033(7) 0.0084(6) 0.0043(6)
O2 0.0209(7) 0.0163(8) 0.0294(9) 0.0030(7) 0.0063(6) -0.0008(6)
N1 0.0194(9) 0.0198(10) 0.0200(10) 0.0004(8) 0.0082(7) -0.0011(7)
N2 0.0267(10) 0.0226(11) 0.0203(10) -0.0013(9) 0.0109(8) -0.0044(8)
N3 0.0278(10) 0.0186(10) 0.0202(11) -0.0041(8) 0.0026(9) -0.0028(8)
N4 0.0209(9) 0.0153(9) 0.0214(10) 0.0027(8) 0.0060(7) -0.0006(7)
C1 0.0244(11) 0.0159(12) 0.0236(12) -0.0006(9) 0.0104(9) 0.0004(9)
C2 0.0248(11) 0.0216(12) 0.0304(13) -0.0014(10) 0.0135(10) 0.0017(9)
C3 0.0290(12) 0.0197(13) 0.0333(14) -0.0020(10) 0.0210(10) -0.0022(9)
C4 0.0329(12) 0.0143(12) 0.0247(12) -0.0036(9) 0.0139(10) -0.0007(9)
C5 0.0403(13) 0.0239(13) 0.0288(14) -0.0045(11) 0.0199(11) -0.0052(10)
C6 0.0482(15) 0.0260(14) 0.0201(13) -0.0001(10) 0.0125(11) -0.0038(11)
C7 0.0322(12) 0.0243(13) 0.0262(13) -0.0008(10) 0.0043(10) -0.0036(10)
C8 0.0296(12) 0.0204(12) 0.0237(12) -0.0021(10) 0.0110(10) -0.0020(9)
C9 0.0270(11) 0.0123(11) 0.0232(12) -0.0011(9) 0.0113(9) -0.0008(9)
C10 0.0229(11) 0.0140(11) 0.0225(12) -0.0007(9) 0.0096(9) 0.0008(8)
C11 0.0192(10) 0.0168(12) 0.0258(13) -0.0007(10) 0.0044(9) 0.0010(9)
C12 0.0191(10) 0.0296(14) 0.0286(13) 0.0024(10) 0.0102(9) -0.0012(9)
C13 0.0283(12) 0.0266(13) 0.0315(14) 0.0019(10) 0.0171(10) 0.0015(9)
C14 0.0288(12) 0.0338(14) 0.0257(13) 0.0074(11) 0.0112(10) -0.0042(10)
C15 0.0295(12) 0.0210(13) 0.0305(14) 0.0046(11) 0.0022(10) -0.0085(10)
C16 0.0278(12) 0.0152(12) 0.0362(14) -0.0016(10) 0.0053(10) 0.0035(9)
C17 0.0238(11) 0.0170(12) 0.0287(13) 0.0034(10) 0.0023(10) 0.0003(9)
C18 0.0191(10) 0.0223(12) 0.0186(11) 0.0005(10) 0.0046(9) -0.0039(9)
C19 0.0229(11) 0.0145(11) 0.0236(12) 0.0009(9) 0.0115(9) -0.0019(8)
C20 0.0264(11) 0.0171(12) 0.0242(12) -0.0016(9) 0.0149(10) -0.0042(9)
C21 0.0325(12) 0.0212(13) 0.0262(13) 0.0003(10) 0.0131(10) -0.0058(10)
C22 0.0326(13) 0.0319(14) 0.0280(14) -0.0044(11) 0.0099(11) -0.0128(11)
C23 0.0425(14) 0.0245(14) 0.0407(16) -0.0136(12) 0.0194(12) -0.0171(11)
C24 0.0385(13) 0.0174(13) 0.0465(16) -0.0043(11) 0.0235(12) -0.0048(10)
C25 0.0257(11) 0.0186(12) 0.0344(13) -0.0022(10) 0.0197(10) -0.0040(9)
C26 0.0302(12) 0.0136(12) 0.0456(16) 0.0036(10) 0.0228(11) 0.0030(9)
C27 0.0187(10) 0.0204(12) 0.0359(14) 0.0045(10) 0.0128(10) 0.0025(9)
C28 0.0223(11) 0.0171(12) 0.0258(12) 0.0018(9) 0.0149(9) -0.0014(9)
B1 0.0188(11) 0.0173(13) 0.0184(13) 0.0023(10) 0.0059(10) 0.0028(9)
C30 0.0198(10) 0.0136(11) 0.0185(11) -0.0046(9) 0.0039(9) -0.0019(8)
C31 0.0222(10) 0.0174(12) 0.0192(11) -0.0020(9) 0.0045(9) -0.0018(9)
C32 0.0332(12) 0.0260(13) 0.0187(12) -0.0032(10) 0.0107(10) -0.0071(10)
C33 0.0269(12) 0.0346(14) 0.0295(13) -0.0116(11) 0.0171(10) -0.0099(10)
C34 0.0202(11) 0.0240(13) 0.0362(14) -0.0091(11) 0.0096(10) 0.0014(9)
C35 0.0245(11) 0.0171(12) 0.0267(13) -0.0004(10) 0.0078(10) 0.0006(9)
C40 0.0150(10) 0.0195(11) 0.0196(11) 0.0010(9) 0.0077(9) -0.0003(8)
C41 0.0192(10) 0.0214(12) 0.0256(13) 0.0022(10) 0.0070(9) 0.0006(9)
C42 0.0238(11) 0.0191(12) 0.0393(15) -0.0048(11) 0.0162(10) -0.0020(9)
C43 0.0281(12) 0.0291(14) 0.0265(13) -0.0108(11) 0.0160(10) -0.0103(10)
C44 0.0211(10) 0.0277(13) 0.0204(12) 0.0001(10) 0.0073(9) -0.0077(9)
C45 0.0171(10) 0.0183(12) 0.0231(12) 0.0013(9) 0.0068(9) -0.0001(8)
C50 0.0137(10) 0.0196(12) 0.0170(11) -0.0001(9) -0.0012(8) -0.0012(8)
C51 0.0176(10) 0.0200(12) 0.0240(12) -0.0010(10) 0.0039(9) 0.0011(8)
C52 0.0214(11) 0.0262(13) 0.0231(12) 0.0058(11) 0.0050(9) -0.0041(9)
C53 0.0261(11) 0.0203(13) 0.0279(13) 0.0022(10) 0.0014(10) -0.0049(9)
C54 0.0314(12) 0.0174(12) 0.0273(13) -0.0055(10) 0.0037(10) -0.0037(10)
C55 0.0249(11) 0.0241(13) 0.0181(12) 0.0004(10) 0.0054(9) -0.0016(9)
C60 0.0209(10) 0.0141(11) 0.0199(12) 0.0043(9) 0.0066(9) -0.0028(8)
C61 0.0217(11) 0.0215(12) 0.0181(11) 0.0028(9) 0.0068(9) -0.0024(9)
C62 0.0186(11) 0.0258(13) 0.0309(13) 0.0060(11) 0.0096(10) -0.0004(9)
C63 0.0187(11) 0.0320(14) 0.0249(13) 0.0077(11) 0.0020(9) -0.0061(9)
C64 0.0294(12) 0.0262(13) 0.0205(12) 0.0018(10) 0.0073(10) -0.0078(10)
C65 0.0203(10) 0.0256(13) 0.0199(12) 0.0030(10) 0.0056(9) -0.0003(9)

loop_
_atom_type_symbol
_atom_type_description
_atom_type_scat_dispersion_real
_atom_type_scat_dispersion_imag
_atom_type_scat_source
C C 0.0033 0.0016 'International Tables Vol C Tables 4.2.6.8 and 6.1.1.4'
H H 0.0000 0.0000 'International Tables Vol C Tables 4.2.6.8 and 6.1.1.4'
B B 0.0013 0.0007 'International Tables Vol C Tables 4.2.6.8 and 6.1.1.4'
N N 0.0061 0.0033 'International Tables Vol C Tables 4.2.6.8 and 6.1.1.4'
O O 0.0106 0.0060 'International Tables Vol C Tables 4.2.6.8 and 6.1.1.4'
Fe Fe 0.3463 0.8444 'International Tables Vol C Tables 4.2.6.8 and 6.1.1.4'

loop_
_geom_angle_atom_site_label_1
_geom_angle_atom_site_label_2
_geom_angle_atom_site_label_3
_geom_angle
O1 Fe1 O2 95.47(7)
O1 Fe1 N4 90.36(7)
O2 Fe1 N4 92.51(6)
O1 Fe1 N1 91.75(7)
O2 Fe1 N1 89.05(6)
N4 Fe1 N1 177.24(7)
O1 Fe1 N2 173.48(7)
O2 Fe1 N2 89.88(7)
N4 Fe1 N2 93.15(7)
N1 Fe1 N2 84.58(8)
O1 Fe1 N3 90.31(7)
O2 Fe1 N3 173.34(8)
N4 Fe1 N3 84.12(7)
N1 Fe1 N3 94.10(7)
N2 Fe1 N3 84.59(8)
C1 O1 Fe1 126.63(13)
C28 O2 Fe1 128.27(12)
C11 N1 C12 119.61(17)
C11 N1 Fe1 126.27(15)
C12 N1 Fe1 114.11(13)
C13 N2 C14 116.65(17)
C13 N2 Fe1 108.80(14)
C14 N2 Fe1 110.48(14)
C16 N3 C15 115.07(18)
C16 N3 Fe1 106.77(13)
C15 N3 Fe1 111.64(14)
C18 N4 C17 118.02(16)
C18 N4 Fe1 126.96(14)
C17 N4 Fe1 115.01(12)
O1 C1 C10 124.8(2)
O1 C1 C2 116.40(18)
C10 C1 C2 118.8(2)
C3 C2 C1 122.0(2)
C2 C3 C4 121.0(2)
C9 C4 C5 120.4(2)
C9 C4 C3 119.4(2)
C5 C4 C3 120.2(2)
C6 C5 C4 121.2(2)
C5 C6 C7 118.9(2)
C8 C7 C6 121.2(2)
C7 C8 C9 121.5(2)
C4 C9 C8 116.8(2)
C4 C9 C10 119.43(18)
C8 C9 C10 123.8(2)
C1 C10 C11 120.5(2)
C1 C10 C9 119.38(19)
C11 C10 C9 120.15(18)
N1 C11 C10 126.14(19)
N1 C12 C13 106.99(16)
N2 C13 C12 108.90(18)
N2 C14 C15 109.22(19)
N3 C15 C14 109.59(18)
N3 C16 C17 108.90(18)
N4 C17 C16 107.26(16)
N4 C18 C19 125.97(18)
C28 C19 C18 120.73(18)
C28 C19 C20 119.65(18)
C18 C19 C20 119.58(18)
C25 C20 C21 117.14(19)
C25 C20 C19 119.25(18)
C21 C20 C19 123.61(19)
C22 C21 C20 121.2(2)
C21 C22 C23 121.0(2)
C24 C23 C22 119.3(2)
C23 C24 C25 121.0(2)
C24 C25 C20 120.4(2)
C24 C25 C26 120.4(2)
C20 C25 C26 119.18(19)
C27 C26 C25 121.5(2)
C26 C27 C28 121.7(2)
O2 C28 C19 125.54(19)
O2 C28 C27 115.82(17)
C19 C28 C27 118.63(19)
C30 B1 C40 105.61(16)
C30 B1 C60 109.71(17)
C40 B1 C60 115.29(17)
C30 B1 C50 112.39(17)
C40 B1 C50 111.58(18)
C60 B1 C50 102.44(15)
C31 C30 C35 114.66(19)
C31 C30 B1 122.48(17)
C35 C30 B1 122.67(19)
C32 C31 C30 123.42(19)
C33 C32 C31 119.8(2)
C32 C33 C34 119.0(2)
C35 C34 C33 120.3(2)
C34 C35 C30 122.8(2)
C45 C40 C41 114.53(19)
C45 C40 B1 120.48(18)
C41 C40 B1 124.88(18)
C42 C41 C40 122.7(2)
C43 C42 C41 120.6(2)
C42 C43 C44 118.4(2)
C43 C44 C45 120.1(2)
C44 C45 C40 123.5(2)
C55 C50 C51 114.92(19)
C55 C50 B1 122.4(2)
C51 C50 B1 122.20(19)
C52 C51 C50 122.5(2)
C53 C52 C51 120.7(2)
C52 C53 C54 118.6(2)
C53 C54 C55 120.1(2)
C54 C55 C50 123.1(2)
C65 C60 C61 115.42(18)
C65 C60 B1 118.98(18)
C61 C60 B1 125.24(19)
C62 C61 C60 121.9(2)
C63 C62 C61 120.9(2)
C62 C63 C64 119.01(19)
C65 C64 C63 119.7(2)
C64 C65 C60 123.0(2)

loop_
_geom_bond_atom_site_label_1
_geom_bond_atom_site_label_2
_geom_bond_distance
Fe1 O1 1.8752(15)
Fe1 O2 1.8807(14)
Fe1 N4 1.9273(16)
Fe1 N1 1.9294(16)
Fe1 N2 1.9916(19)
Fe1 N3 2.0014(19)
O1 C1 1.314(3)
O2 C28 1.315(2)
N1 C11 1.283(3)
N1 C12 1.477(3)
N2 C13 1.489(3)
N2 C14 1.492(3)
N3 C16 1.484(3)
N3 C15 1.494(3)
N4 C18 1.298(2)
N4 C17 1.482(3)
C1 C10 1.416(3)
C1 C2 1.427(3)
C2 C3 1.352(3)
C3 C4 1.424(3)
C4 C9 1.414(3)
C4 C5 1.418(3)
C5 C6 1.369(3)
C6 C7 1.399(3)
C7 C8 1.375(3)
C8 C9 1.423(3)
C9 C10 1.453(3)
C10 C11 1.423(3)
C12 C13 1.507(3)
C14 C15 1.506(3)
C16 C17 1.514(3)
C18 C19 1.430(3)
C19 C28 1.415(3)
C19 C20 1.458(3)
C20 C25 1.414(3)
C20 C21 1.418(3)
C21 C22 1.381(3)
C22 C23 1.395(3)
C23 C24 1.369(3)
C24 C25 1.412(3)
C25 C26 1.423(3)
C26 C27 1.354(3)
C27 C28 1.428(3)
B1 C30 1.641(3)
B1 C40 1.643(3)
B1 C60 1.651(3)
B1 C50 1.653(3)
C30 C31 1.405(3)
C30 C35 1.411(3)
C31 C32 1.388(3)
C32 C33 1.384(3)
C33 C34 1.391(3)
C34 C35 1.384(3)
C40 C45 1.401(3)
C40 C41 1.406(3)
C41 C42 1.391(3)
C42 C43 1.385(3)
C43 C44 1.387(3)
C44 C45 1.388(3)
C50 C55 1.406(3)
C50 C51 1.407(3)
C51 C52 1.394(3)
C52 C53 1.382(3)
C53 C54 1.390(3)
C54 C55 1.391(3)
C60 C65 1.404(3)
C60 C61 1.405(3)
C61 C62 1.390(3)
C62 C63 1.377(3)
C63 C64 1.389(3)
C64 C65 1.389(3)
